data_2008021
loop_
_publ_author_name
'Pan, Guohua'
'Zhuang, Botao'
'Chen, Jiutong'

_publ_section_title
;
 A Hetero-Tribridged Dinuclear Molybdenum Compound
 [Bu~4~N][Mo~2~(CO)~6~(<i>p</i>-Cl-C~6~H~4~ S)~2~Br]
;
_journal_issue 12
_journal_name_full 'Acta Crystallographica Section C'
_journal_page_first 1815
_journal_page_last 1816
_journal_paper_doi 10.1107/S010827019800763X
_journal_volume 54
_journal_year 1998
_chemical_formula_iupac '(C16 H36 N)[Mo2 Br (C6 H4 Cl S)2 (CO)6]'
_chemical_formula_moiety 'C16 H36 N 1+ , C18 H8 Br Cl2 Mo2 O6 S2 1-'
_chemical_formula_sum 'C34 H44 Br Cl2 Mo2 N O6 S2'
_chemical_formula_weight 969.55
_chemical_name_systematic
;
 ?
;
_space_group_IT_number 14
_symmetry_cell_setting monoclinic
_symmetry_space_group_name_Hall '-P 2ybc'
_symmetry_space_group_name_H-M 'P 1 21/c 1'
_audit_creation_method SHELXL
_cell_angle_alpha 90.00
_cell_angle_beta 100.1220(10)
_cell_angle_gamma 90.00
_cell_formula_units_Z 4
_cell_length_a 9.5700(3)
_cell_length_b 20.2292(7)
_cell_length_c 22.1484(5)
_cell_measurement_reflns_used 3782
_cell_measurement_temperature 293(2)
_cell_measurement_theta_max 25.04
_cell_measurement_theta_min 1.37
_cell_volume 4221.0(2)
_diffrn_ambient_temperature 293(2)
_diffrn_measurement_device 'Siemens SMART CCD'
_diffrn_measurement_method '\w scans'
_diffrn_radiation_monochromator graphite
_diffrn_radiation_source 'fine-focus sealed tube'
_diffrn_radiation_type MoK\a
_diffrn_radiation_wavelength 0.71073
_diffrn_reflns_av_R_equivalents 0.0703
_diffrn_reflns_av_sigmaI/netI 0.1457
_diffrn_reflns_limit_h_max 11
_diffrn_reflns_limit_h_min -11
_diffrn_reflns_limit_k_max 24
_diffrn_reflns_limit_k_min -15
_diffrn_reflns_limit_l_max 26
_diffrn_reflns_limit_l_min -13
_diffrn_reflns_number 14180
_diffrn_reflns_theta_max 25.04
_diffrn_reflns_theta_min 1.37
_diffrn_standards_decay_% none
_diffrn_standards_interval_count none
_diffrn_standards_interval_time none
_diffrn_standards_number none
_exptl_absorpt_coefficient_mu 1.806
_exptl_absorpt_correction_T_max 0.908
_exptl_absorpt_correction_T_min 0.456
_exptl_absorpt_correction_type 'SADABS (Sheldrick, 1996)'
_exptl_crystal_colour black
_exptl_crystal_density_diffrn 1.526
_exptl_crystal_density_method 'not measured'
_exptl_crystal_description needle
_exptl_crystal_F_000 1952
_exptl_crystal_size_max 0.80
_exptl_crystal_size_mid 0.09
_exptl_crystal_size_min 0.07
_refine_diff_density_max 0.856
_refine_diff_density_min -0.791
_refine_ls_extinction_method none
_refine_ls_goodness_of_fit_all 0.886
_refine_ls_goodness_of_fit_obs 1.049
_refine_ls_hydrogen_treatment 'H atoms riding'
_refine_ls_matrix_type full
_refine_ls_number_parameters 433
_refine_ls_number_reflns 7377
_refine_ls_number_restraints 0
_refine_ls_restrained_S_all 0.944
_refine_ls_restrained_S_obs 1.049
_refine_ls_R_factor_all 0.1922
_refine_ls_R_factor_obs 0.0657
_refine_ls_shift/esd_max -0.006
_refine_ls_shift/esd_mean 0.001
_refine_ls_structure_factor_coef Fsqd
_refine_ls_weighting_details 'w = 1/[\s^2^(Fo^2^)+(0.1218P)^2^] where P=(Fo^2^+2Fc^2^)/3'
_refine_ls_weighting_scheme calc
_refine_ls_wR_factor_all 0.2497
_refine_ls_wR_factor_obs 0.1591
_reflns_number_observed 2630
_reflns_number_total 7399
_reflns_observed_criterion I>2\s(I)
_cod_data_source_file sk1177.cif
_cod_data_source_block gp815
_cod_depositor_comments
;
The following automatic conversions were performed:
'_symmetry_cell_setting' value 'Monoclinic' changed to 'monoclinic'
according to '/home/saulius/struct/CIF-dictionaries/cif_core.dic'
dictionary named 'cif_core.dic' version 2.4.1 from 2010-06-29.

Automatic conversion script
Id: cif_fix_enum 1527 2010-12-29 10:47:43Z saulius 

The following automatic conversions were performed:

'_symmetry_cell_setting' value 'Monoclinic' changed to 'monoclinic'
according to /home/saulius/struct/CIF-dictionaries/cif_core.dic
dictionary named 'cif_core.dic' version 2.4.1 from 2010-06-29.

Automatic conversion script
Id: cif_fix_values 1715 2011-07-08 13:25:40Z adriana 

The following automatic conversions were performed:

'_refine_ls_weighting_scheme' value 'calc w =
1/[\s^2^(Fo^2^)+(0.1218P)^2^] where P=(Fo^2^+2Fc^2^)/3' was changed
to 'calc'. New tag '_refine_ls_weighting_details' was created. The
value of the new tag was set to 'w = 1/[\s^2^(Fo^2^)+(0.1218P)^2^]
where P=(Fo^2^+2Fc^2^)/3'.

Automatic conversion script
Id: cif_fix_values 3143 2015-03-26 13:38:13Z robertas 
;
_cod_original_sg_symbol_H-M 'P 21/c'
_cod_database_code 2008021

loop_
_symmetry_equiv_pos_as_xyz
'x, y, z'
'-x, y+1/2, -z+1/2'
'-x, -y, -z'
'x, -y-1/2, z-1/2'

loop_
_atom_site_aniso_label
_atom_site_aniso_U_11
_atom_site_aniso_U_22
_atom_site_aniso_U_33
_atom_site_aniso_U_12
_atom_site_aniso_U_13
_atom_site_aniso_U_23
Mo1 0.0805(8) 0.0663(7) 0.0641(6) 0.0042(5) 0.0179(5) -0.0016(5)
Mo2 0.0822(8) 0.0687(7) 0.0681(7) 0.0001(6) 0.0083(5) 0.0006(5)
Br 0.0964(10) 0.0777(8) 0.0774(8) -0.0021(7) 0.0127(7) 0.0136(6)
S1 0.079(2) 0.067(2) 0.066(2) 0.011(2) 0.016(2) -0.0029(14)
S2 0.077(2) 0.096(2) 0.077(2) 0.008(2) 0.025(2) 0.005(2)
C1 0.095(10) 0.071(8) 0.081(9) -0.005(8) -0.005(8) 0.005(7)
C2 0.099(10) 0.080(9) 0.090(9) 0.013(8) 0.027(7) -0.001(8)
C3 0.139(12) 0.082(8) 0.066(8) -0.018(8) 0.040(8) -0.008(7)
C4 0.118(11) 0.106(10) 0.055(8) -0.006(9) 0.014(8) -0.008(7)
C5 0.124(13) 0.097(11) 0.103(11) 0.003(9) -0.013(9) -0.023(9)
C6 0.101(11) 0.068(8) 0.113(11) -0.012(8) -0.020(9) 0.028(7)
C11 0.076(8) 0.063(7) 0.067(7) 0.015(6) 0.015(6) 0.009(6)
C12 0.090(10) 0.078(8) 0.081(9) 0.031(7) 0.020(7) -0.006(7)
C13 0.093(10) 0.093(9) 0.092(9) 0.025(8) 0.049(8) 0.015(8)
C14 0.112(11) 0.098(10) 0.066(8) -0.005(9) 0.037(8) -0.012(7)
C15 0.103(10) 0.077(8) 0.077(8) 0.024(7) 0.024(8) 0.028(7)
C16 0.077(8) 0.082(8) 0.074(8) 0.012(7) 0.028(6) 0.017(7)
Cl1 0.178(4) 0.134(3) 0.120(3) 0.000(3) 0.083(3) 0.018(3)
C21 0.064(8) 0.112(10) 0.063(7) 0.002(7) 0.002(6) -0.011(7)
C22 0.072(9) 0.107(10) 0.106(10) -0.006(9) 0.031(8) -0.030(9)
C23 0.096(12) 0.128(14) 0.120(14) 0.041(12) -0.020(11) -0.035(11)
C24 0.159(18) 0.067(10) 0.107(13) 0.036(11) -0.039(12) -0.033(9)
C25 0.103(12) 0.101(11) 0.089(10) 0.029(10) 0.007(9) -0.009(8)
C26 0.091(10) 0.092(9) 0.096(10) 0.048(9) 0.000(8) 0.001(8)
Cl2 0.183(5) 0.137(4) 0.208(5) 0.084(4) -0.058(4) -0.038(4)
O1 0.094(7) 0.125(8) 0.112(8) -0.003(7) 0.005(6) -0.020(6)
O2 0.124(8) 0.065(5) 0.133(8) 0.012(5) 0.035(6) -0.002(5)
O3 0.187(11) 0.138(9) 0.115(8) -0.035(8) 0.063(8) -0.043(7)
O4 0.116(8) 0.118(7) 0.075(6) 0.000(6) 0.005(5) 0.021(5)
O5 0.178(11) 0.113(8) 0.134(9) 0.035(8) -0.025(8) -0.048(7)
O6 0.105(8) 0.128(9) 0.160(10) -0.026(7) -0.026(7) 0.027(7)
N 0.080(7) 0.065(6) 0.062(6) 0.010(5) 0.010(5) 0.012(5)
C31 0.083(9) 0.081(8) 0.074(8) -0.002(7) 0.010(7) 0.006(7)
C32 0.122(12) 0.116(11) 0.087(10) 0.006(10) 0.007(9) -0.004(8)
C33 0.129(13) 0.139(12) 0.089(11) 0.038(10) 0.000(10) -0.011(9)
C34 0.22(3) 0.30(3) 0.103(15) 0.05(2) 0.031(15) -0.020(15)
C41 0.103(10) 0.073(8) 0.081(9) 0.013(7) 0.028(7) 0.011(6)
C42 0.092(10) 0.126(12) 0.116(12) -0.002(9) 0.039(9) -0.019(9)
C43 0.161(16) 0.152(14) 0.134(14) 0.065(12) 0.086(13) 0.022(11)
C44 0.24(3) 0.19(2) 0.19(2) 0.065(18) 0.084(19) -0.007(16)
C51 0.107(11) 0.062(8) 0.101(10) -0.002(7) 0.014(9) 0.007(7)
C52 0.103(11) 0.120(12) 0.114(12) -0.039(10) 0.002(9) 0.003(9)
C53 0.145(15) 0.136(14) 0.087(11) -0.045(11) 0.025(10) -0.001(9)
C54 0.19(2) 0.189(18) 0.146(17) -0.059(16) 0.040(15) -0.054(15)
C61 0.089(9) 0.085(8) 0.078(8) -0.010(7) 0.015(7) -0.004(7)
C62 0.089(9) 0.097(9) 0.089(9) 0.011(8) 0.026(7) 0.000(7)
C63 0.163(15) 0.091(10) 0.131(13) -0.012(10) 0.089(11) -0.034(9)
C64 0.143(15) 0.161(15) 0.133(14) -0.016(12) 0.061(12) -0.049(12)

loop_
_atom_site_label
_atom_site_fract_x
_atom_site_fract_y
_atom_site_fract_z
_atom_site_U_iso_or_equiv
_atom_site_thermal_displace_type
_atom_site_calc_flag
_atom_site_refinement_flags
_atom_site_occupancy
_atom_site_disorder_group
_atom_site_type_symbol
Mo1 0.38523(11) 0.18876(5) 0.19901(4) 0.0697(4) Uani d . 1 . Mo
Mo2 0.22982(11) 0.10525(5) 0.10551(5) 0.0736(4) Uani d . 1 . Mo
Br 0.33203(14) 0.05793(6) 0.22223(6) 0.0842(4) Uani d . 1 . Br
S1 0.4859(3) 0.12687(14) 0.12028(13) 0.0705(8) Uani d . 1 . S
S2 0.1225(3) 0.1789(2) 0.17357(14) 0.0821(9) Uani d . 1 . S
C1 0.5890(16) 0.1925(6) 0.2386(6) 0.085(4) Uani d . 1 . C
C2 0.4110(14) 0.2755(7) 0.1706(6) 0.089(4) Uani d . 1 . C
C3 0.3477(15) 0.2263(6) 0.2765(6) 0.093(4) Uani d . 1 . C
C4 0.1669(15) 0.1505(7) 0.0315(6) 0.093(4) Uani d . 1 . C
C5 0.2805(16) 0.0303(8) 0.0557(7) 0.112(5) Uani d . 1 . C
C6 0.0412(17) 0.0601(6) 0.0946(6) 0.099(5) Uani d . 1 . C
C11 0.5489(12) 0.1751(5) 0.0642(5) 0.068(3) Uani d . 1 . C
C12 0.6706(13) 0.1572(6) 0.0441(5) 0.082(3) Uani d . 1 . C
H12A 0.7191(13) 0.1197(6) 0.0608(5) 0.099 Uiso calc R 1 . H
C13 0.7238(14) 0.1921(6) 0.0003(6) 0.089(4) Uani d . 1 . C
H13A 0.8076(14) 0.1786(6) -0.0119(6) 0.107 Uiso calc R 1 . H
C14 0.6543(16) 0.2463(7) -0.0253(5) 0.089(4) Uani d . 1 . C
C15 0.5262(14) 0.2634(6) -0.0101(5) 0.085(4) Uani d . 1 . C
H15A 0.4739(14) 0.2980(6) -0.0305(5) 0.102 Uiso calc R 1 . H
C16 0.4739(12) 0.2291(6) 0.0360(5) 0.076(3) Uani d . 1 . C
H16A 0.3895(12) 0.2422(6) 0.0478(5) 0.091 Uiso calc R 1 . H
Cl1 0.7199(5) 0.2884(2) -0.0822(2) 0.137(2) Uani d . 1 . Cl
C21 0.0297(13) 0.2471(7) 0.1368(5) 0.081(3) Uani d . 1 . C
C22 -0.1060(15) 0.2596(7) 0.1490(6) 0.093(4) Uani d . 1 . C
H22A -0.1439(15) 0.2318(7) 0.1755(6) 0.112 Uiso calc R 1 . H
C23 -0.1834(18) 0.3112(9) 0.1230(8) 0.119(6) Uani d . 1 . C
H23A -0.2728(18) 0.3196(9) 0.1323(8) 0.143 Uiso calc R 1 . H
C24 -0.129(2) 0.3516(7) 0.0826(8) 0.119(6) Uani d . 1 . C
C25 0.0033(17) 0.3400(7) 0.0673(6) 0.099(4) Uani d . 1 . C
H25A 0.0396(17) 0.3668(7) 0.0396(6) 0.119 Uiso calc R 1 . H
C26 0.0778(15) 0.2869(7) 0.0950(6) 0.095(4) Uani d . 1 . C
H26A 0.1659(15) 0.2775(7) 0.0848(6) 0.114 Uiso calc R 1 . H
Cl2 -0.2292(6) 0.4188(2) 0.0504(3) 0.187(3) Uani d . 1 . Cl
O1 0.7019(11) 0.1973(5) 0.2638(5) 0.112(3) Uani d . 1 . O
O2 0.4317(10) 0.3291(4) 0.1546(4) 0.106(3) Uani d . 1 . O
O3 0.3268(13) 0.2509(5) 0.3217(5) 0.142(4) Uani d . 1 . O
O4 0.1242(10) 0.1787(4) -0.0143(4) 0.104(3) Uani d . 1 . O
O5 0.2990(13) -0.0153(5) 0.0249(5) 0.148(5) Uani d . 1 . O
O6 -0.0676(12) 0.0352(5) 0.0871(5) 0.137(4) Uani d . 1 . O
N -0.1552(10) -0.0154(4) 0.2760(4) 0.070(2) Uani d . 1 . N
C31 -0.2630(13) -0.0150(6) 0.2180(5) 0.080(3) Uani d . 1 . C
H31A -0.2141(13) -0.0056(6) 0.1841(5) 0.096 Uiso calc R 1 . H
H31B -0.3284(13) 0.0211(6) 0.2203(5) 0.096 Uiso calc R 1 . H
C32 -0.3490(16) -0.0778(7) 0.2030(6) 0.110(5) Uani d . 1 . C
H32A -0.4089(16) -0.0843(7) 0.2336(6) 0.132 Uiso calc R 1 . H
H32B -0.2846(16) -0.1151(7) 0.2054(6) 0.132 Uiso calc R 1 . H
C33 -0.4412(17) -0.0767(8) 0.1401(7) 0.121(5) Uani d . 1 . C
H33A -0.5145(17) -0.1100(8) 0.1391(7) 0.146 Uiso calc R 1 . H
H33B -0.4880(17) -0.0341(8) 0.1345(7) 0.146 Uiso calc R 1 . H
C34 -0.371(3) -0.0878(11) 0.0903(9) 0.206(10) Uani d . 1 . C
H34A -0.438(3) -0.0862(11) 0.0527(9) 0.309 Uiso calc R 1 . H
H34B -0.326(3) -0.1305(11) 0.0944(9) 0.309 Uiso calc R 1 . H
H34C -0.300(3) -0.0544(11) 0.0897(9) 0.309 Uiso calc R 1 . H
C41 -0.0442(14) -0.0692(6) 0.2736(5) 0.084(4) Uani d . 1 . C
H41A 0.0300(14) -0.0643(6) 0.3092(5) 0.101 Uiso calc R 1 . H
H41B -0.0887(14) -0.1118(6) 0.2769(5) 0.101 Uiso calc R 1 . H
C42 0.0234(15) -0.0701(7) 0.2179(7) 0.109(4) Uani d . 1 . C
H42A 0.0743(15) -0.0289(7) 0.2158(7) 0.131 Uiso calc R 1 . H
H42B -0.0504(15) -0.0725(7) 0.1818(7) 0.131 Uiso calc R 1 . H
C43 0.1240(19) -0.1265(8) 0.2167(8) 0.142(7) Uani d . 1 . C
H43A 0.2014(19) -0.1217(8) 0.2512(8) 0.170 Uiso calc R 1 . H
H43B 0.0747(19) -0.1672(8) 0.2226(8) 0.170 Uiso calc R 1 . H
C44 0.183(3) -0.1323(10) 0.1615(10) 0.201(9) Uani d . 1 . C
H44A 0.246(3) -0.1696(10) 0.1648(10) 0.301 Uiso calc R 1 . H
H44B 0.235(3) -0.0928(10) 0.1557(10) 0.301 Uiso calc R 1 . H
H44C 0.108(3) -0.1384(10) 0.1271(10) 0.301 Uiso calc R 1 . H
C51 -0.0858(14) 0.0517(5) 0.2825(6) 0.091(4) Uani d . 1 . C
H51A -0.1600(14) 0.0848(5) 0.2790(6) 0.109 Uiso calc R 1 . H
H51B -0.0363(14) 0.0580(5) 0.2483(6) 0.109 Uiso calc R 1 . H
C52 0.0188(15) 0.0644(7) 0.3418(7) 0.115(5) Uani d . 1 . C
H52A -0.0241(15) 0.0516(7) 0.3765(7) 0.138 Uiso calc R 1 . H
H52B 0.1030(15) 0.0376(7) 0.3422(7) 0.138 Uiso calc R 1 . H
C53 0.0608(17) 0.1364(8) 0.3477(7) 0.122(5) Uani d . 1 . C
H53A 0.1147(17) 0.1473(8) 0.3159(7) 0.146 Uiso calc R 1 . H
H53B -0.0247(17) 0.1632(8) 0.3409(7) 0.146 Uiso calc R 1 . H
C54 0.143(2) 0.1536(10) 0.4059(9) 0.174(8) Uani d . 1 . C
H54A 0.166(2) 0.1998(10) 0.4063(9) 0.261 Uiso calc R 1 . H
H54B 0.229(2) 0.1282(10) 0.4127(9) 0.261 Uiso calc R 1 . H
H54C 0.090(2) 0.1443(10) 0.4377(9) 0.261 Uiso calc R 1 . H
C61 -0.2240(13) -0.0313(6) 0.3308(5) 0.084(3) Uani d . 1 . C
H61A -0.2686(13) -0.0744(6) 0.3244(5) 0.100 Uiso calc R 1 . H
H61B -0.1499(13) -0.0346(6) 0.3668(5) 0.100 Uiso calc R 1 . H
C62 -0.3323(14) 0.0169(6) 0.3442(6) 0.091(4) Uani d . 1 . C
H62A -0.4068(14) 0.0209(6) 0.3085(6) 0.109 Uiso calc R 1 . H
H62B -0.2882(14) 0.0600(6) 0.3521(6) 0.109 Uiso calc R 1 . H
C63 -0.3975(17) -0.0038(7) 0.3993(7) 0.121(5) Uani d . 1 . C
H63A -0.4372(17) -0.0479(7) 0.3924(7) 0.145 Uiso calc R 1 . H
H63B -0.3242(17) -0.0052(7) 0.4355(7) 0.145 Uiso calc R 1 . H
C64 -0.5117(17) 0.0432(8) 0.4097(7) 0.141(6) Uani d . 1 . C
H64A -0.5506(17) 0.0291(8) 0.4447(7) 0.212 Uiso calc R 1 . H
H64B -0.5854(17) 0.0440(8) 0.3742(7) 0.212 Uiso calc R 1 . H
H64C -0.4724(17) 0.0867(8) 0.4170(7) 0.212 Uiso calc R 1 . H

loop_
_atom_type_symbol
_atom_type_description
_atom_type_scat_dispersion_real
_atom_type_scat_dispersion_imag
_atom_type_scat_source
C C 0.0033 0.0016 'International Tables Vol C Tables 4.2.6.8 and 6.1.1.4'
H H 0.0000 0.0000 'International Tables Vol C Tables 4.2.6.8 and 6.1.1.4'
N N 0.0061 0.0033 'International Tables Vol C Tables 4.2.6.8 and 6.1.1.4'
O O 0.0106 0.0060 'International Tables Vol C Tables 4.2.6.8 and 6.1.1.4'
S S 0.1246 0.1234 'International Tables Vol C Tables 4.2.6.8 and 6.1.1.4'
Cl Cl 0.1484 0.1585 'International Tables Vol C Tables 4.2.6.8 and 6.1.1.4'
Br Br -0.2901 2.4595 'International Tables Vol C Tables 4.2.6.8 and 6.1.1.4'
Mo Mo -1.6832 0.6857 'International Tables Vol C Tables 4.2.6.8 and 6.1.1.4'

loop_
_geom_angle_atom_site_label_1
_geom_angle_atom_site_label_2
_geom_angle_atom_site_label_3
_geom_angle
_geom_angle_publ_flag
C2 Mo1 C3 89.2(5) no
C2 Mo1 C1 86.3(5) no
C3 Mo1 C1 85.2(6) no
C2 Mo1 S1 98.3(4) no
C3 Mo1 S1 164.5(4) no
C1 Mo1 S1 81.8(4) no
C2 Mo1 S2 100.7(4) no
C3 Mo1 S2 84.0(4) no
C1 Mo1 S2 167.1(4) no
S1 Mo1 S2 107.62(11) yes
C2 Mo1 Br 171.4(4) no
C3 Mo1 Br 98.0(3) no
C1 Mo1 Br 98.8(3) no
S1 Mo1 Br 75.74(8) yes
S2 Mo1 Br 75.68(8) yes
C2 Mo1 Mo2 112.7(4) no
C3 Mo1 Mo2 134.8(4) no
C1 Mo1 Mo2 132.9(4) no
S1 Mo1 Mo2 53.95(8) no
S2 Mo1 Mo2 54.21(8) no
Br Mo1 Mo2 58.80(4) yes
C4 Mo2 C5 87.7(6) no
C4 Mo2 C6 88.5(5) no
C5 Mo2 C6 83.5(6) no
C4 Mo2 S1 100.9(4) no
C5 Mo2 S1 82.8(4) no
C6 Mo2 S1 163.1(4) no
C4 Mo2 S2 97.7(4) no
C5 Mo2 S2 165.7(5) no
C6 Mo2 S2 83.4(4) no
S1 Mo2 S2 108.92(11) yes
C4 Mo2 Br 171.1(4) no
C5 Mo2 Br 100.0(4) no
C6 Mo2 Br 96.8(4) no
S1 Mo2 Br 75.91(8) yes
S2 Mo2 Br 75.81(8) yes
C4 Mo2 Mo1 112.8(4) no
C5 Mo2 Mo1 134.7(4) no
C6 Mo2 Mo1 134.2(4) no
S1 Mo2 Mo1 54.65(7) yes
S2 Mo2 Mo1 54.82(8) yes
Br Mo2 Mo1 58.51(4) yes
Mo1 Br Mo2 62.68(4) yes
C11 S1 Mo2 117.5(4) no
C11 S1 Mo1 116.0(4) no
Mo2 S1 Mo1 71.40(9) yes
C21 S2 Mo2 114.8(4) no
C21 S2 Mo1 116.7(4) no
Mo2 S2 Mo1 70.98(9) yes
O1 C1 Mo1 175.5(12) no
O2 C2 Mo1 177.5(12) no
O3 C3 Mo1 177.4(11) no
O4 C4 Mo2 178.3(12) no
O5 C5 Mo2 174.6(14) no
O6 C6 Mo2 178.3(12) no
C12 C11 C16 117.6(10) no
C12 C11 S1 119.8(9) no
C16 C11 S1 122.4(9) no
C13 C12 C11 122.6(11) no
C14 C13 C12 119.8(11) no
C13 C14 C15 119.8(11) no
C13 C14 Cl1 119.3(11) no
C15 C14 Cl1 120.6(11) no
C14 C15 C16 120.2(11) no
C11 C16 C15 119.7(10) no
C26 C21 C22 117.4(13) no
C26 C21 S2 125.0(10) no
C22 C21 S2 117.6(12) no
C23 C22 C21 121.2(14) no
C22 C23 C24 119.5(16) no
C25 C24 C23 121.7(15) no
C25 C24 Cl2 119.6(17) no
C23 C24 Cl2 118.7(18) no
C24 C25 C26 116.5(15) no
C21 C26 C25 123.7(14) no
C31 N C51 107.5(8) no
C31 N C61 111.0(9) no
C51 N C61 111.1(9) no
C31 N C41 110.6(8) no
C51 N C41 110.3(9) no
C61 N C41 106.3(8) no
N C31 C32 116.5(9) no
C31 C32 C33 113.3(12) no
C34 C33 C32 116.0(15) no
C42 C41 N 116.3(10) no
C41 C42 C43 113.4(12) no
C44 C43 C42 115.3(14) no
N C51 C52 116.5(10) no
C53 C52 C51 111.2(12) no
C54 C53 C52 114.1(14) no
C62 C61 N 115.8(10) no
C61 C62 C63 112.1(11) no
C64 C63 C62 111.2(13) no

loop_
_geom_bond_atom_site_label_1
_geom_bond_atom_site_label_2
_geom_bond_site_symmetry_2
_geom_bond_distance
_geom_bond_publ_flag
Mo1 C2 . 1.894(14) yes
Mo1 C3 . 1.966(13) yes
Mo1 C1 . 1.994(15) yes
Mo1 S1 . 2.475(3) yes
Mo1 S2 . 2.486(3) yes
Mo1 Br . 2.7604(15) yes
Mo1 Mo2 . 2.8761(14) yes
Mo2 C4 . 1.881(14) yes
Mo2 C5 . 1.98(2) yes
Mo2 C6 . 2.00(2) yes
Mo2 S1 . 2.454(3) yes
Mo2 S2 . 2.468(3) yes
Mo2 Br . 2.769(2) yes
S1 C11 . 1.767(11) no
S2 C21 . 1.762(13) no
C1 O1 . 1.130(13) no
C2 O2 . 1.170(13) no
C3 O3 . 1.168(13) no
C4 O4 . 1.173(13) no
C5 O5 . 1.178(15) no
C6 O6 . 1.142(14) no
C11 C12 . 1.368(14) no
C11 C16 . 1.391(14) no
C12 C13 . 1.37(2) no
C13 C14 . 1.35(2) no
C14 C15 . 1.37(2) no
C14 Cl1 . 1.729(12) no
C15 C16 . 1.399(14) no
C21 C26 . 1.37(2) no
C21 C22 . 1.40(2) no
C22 C23 . 1.35(2) no
C23 C24 . 1.38(2) no
C24 C25 . 1.38(2) no
C24 Cl2 . 1.744(15) no
C25 C26 . 1.37(2) no
N C31 . 1.500(13) no
N C51 . 1.507(13) no
N C61 . 1.514(13) no
N C41 . 1.528(13) no
C31 C32 . 1.52(2) no
C32 C33 . 1.51(2) no
C33 C34 . 1.41(2) no
C41 C42 . 1.49(2) no
C42 C43 . 1.50(2) no
C43 C44 . 1.44(2) no
C51 C52 . 1.53(2) no
C52 C53 . 1.51(2) no
C53 C54 . 1.43(2) no
C61 C62 . 1.491(15) no
C62 C63 . 1.52(2) no
C63 C64 . 1.50(2) no
